data_4119414
loop_
_publ_author_name
'Govindasamy Jayamurugan'
'Oliver Dumele'
'Jean-Paul Gisselbrecht'
'Corinne Boudon'
'W. Bernd Schweizer'
'Bruno Bernet'
'Fran\,cois Diederich'

_publ_contact_author_email schweizer@org.chem.ethz.ch
_publ_contact_author_name 'B. Schweizer'
_publ_section_title
;
 Expanding the Chemical Structure Space of Opto-Electronic Molecular
 Materials: Unprecedented Push-Pull Chromophores by Reaction of a
 Donor-Substituted Tetracyanofulvene with Electron-Rich Alkynes
;
_journal_name_full 'Journal of the American Chemical Society'
_journal_page_first 3599
_journal_page_last 3606
_journal_paper_doi 10.1021/ja312084s
_journal_volume 135
_journal_year 2013
_chemical_formula_moiety 'C36 H31 N7'
_chemical_formula_sum 'C36 H31 N7'
_chemical_formula_weight 561.68
_chemical_name_systematic
; 
 ? 
;
_space_group_IT_number 14
_symmetry_cell_setting monoclinic
_symmetry_space_group_name_Hall '-P 2ybc'
_symmetry_space_group_name_H-M 'P 1 21/c 1'
_atom_sites_solution_hydrogens geom
_atom_sites_solution_primary direct
_atom_sites_solution_secondary difmap
_audit_creation_method SHELXL-97
_cell_angle_alpha 90.00
_cell_angle_beta 103.698(2)
_cell_angle_gamma 90.00
_cell_formula_units_Z 4
_cell_length_a 10.8943(4)
_cell_length_b 14.1475(6)
_cell_length_c 19.8825(8)
_cell_measurement_reflns_used 3390
_cell_measurement_temperature 100(2)
_cell_measurement_theta_max 27.40
_cell_measurement_theta_min 2.40
_cell_volume 2977.3(2)
_computing_cell_refinement 'Bruker SAINT'
_computing_data_collection 'Bruker APEX2'
_computing_data_reduction 'Bruker SAINT'
_computing_molecular_graphics 'Platon, Ortep'
_computing_publication_material 'Bruker SHELXTL'
_computing_structure_refinement 'OLEX2 (Dolomanov, 2009), SHELXL-97 (Sheldrick, 2008)'
_computing_structure_solution 'SHELXS-97 (Sheldrick, 2008)'
_diffrn_ambient_temperature 100(2)
_diffrn_measured_fraction_theta_full 0.997
_diffrn_measured_fraction_theta_max 0.997
_diffrn_measurement_device_type 'Bruker APEX-II CCD'
_diffrn_measurement_method '\f and \w scans'
_diffrn_radiation_monochromator graphite
_diffrn_radiation_source 'fine-focus sealed tube'
_diffrn_radiation_type MoK\a
_diffrn_radiation_wavelength 0.71073
_diffrn_reflns_av_R_equivalents 0.0441
_diffrn_reflns_av_sigmaI/netI 0.0647
_diffrn_reflns_limit_h_max 14
_diffrn_reflns_limit_h_min -13
_diffrn_reflns_limit_k_max 17
_diffrn_reflns_limit_k_min -18
_diffrn_reflns_limit_l_max 25
_diffrn_reflns_limit_l_min -25
_diffrn_reflns_number 20559
_diffrn_reflns_theta_full 27.50
_diffrn_reflns_theta_max 27.50
_diffrn_reflns_theta_min 1.78
_exptl_absorpt_coefficient_mu 0.077
_exptl_absorpt_correction_T_max 0.9977
_exptl_absorpt_correction_T_min 0.9924
_exptl_absorpt_correction_type multi-scan
_exptl_absorpt_process_details SADABS
_exptl_crystal_colour black
_exptl_crystal_density_diffrn 1.253
_exptl_crystal_description needle
_exptl_crystal_F_000 1184
_exptl_crystal_size_max 0.10
_exptl_crystal_size_mid 0.05
_exptl_crystal_size_min 0.03
_refine_diff_density_max 0.248
_refine_diff_density_min -0.242
_refine_diff_density_rms 0.047
_refine_ls_extinction_method none
_refine_ls_goodness_of_fit_ref 0.875
_refine_ls_hydrogen_treatment mixed
_refine_ls_matrix_type full
_refine_ls_number_parameters 512
_refine_ls_number_reflns 6821
_refine_ls_number_restraints 0
_refine_ls_restrained_S_all 0.875
_refine_ls_R_factor_all 0.0948
_refine_ls_R_factor_gt 0.0494
_refine_ls_shift/su_max 0.000
_refine_ls_shift/su_mean 0.000
_refine_ls_structure_factor_coef Fsqd
_refine_ls_weighting_details 'calc w=1/[\s^2^(Fo^2^)+(0.1000P)^2^+0.0000P] where P=(Fo^2^+2Fc^2^)/3'
_refine_ls_weighting_scheme calc
_refine_ls_wR_factor_gt 0.1212
_refine_ls_wR_factor_ref 0.1471
_reflns_number_gt 4329
_reflns_number_total 6821
_reflns_threshold_expression >2sigma(I)
_cod_data_source_file ja312084s_si_004.cif
_cod_data_source_block 7
_cod_database_code 4119414

loop_
_symmetry_equiv_pos_as_xyz
'x, y, z'
'-x, y+1/2, -z+1/2'
'-x, -y, -z'
'x, -y-1/2, z-1/2'

loop_
_atom_site_label
_atom_site_type_symbol
_atom_site_fract_x
_atom_site_fract_y
_atom_site_fract_z
_atom_site_U_iso_or_equiv
_atom_site_adp_type
_atom_site_occupancy
_atom_site_symmetry_multiplicity
_atom_site_calc_flag
N1 N 0.3466(2) 0.01215(15) 0.07067(11) 0.0441(5) Uani 1 1 d
N17 N 0.56653(15) 0.23219(12) -0.20622(8) 0.0246(4) Uani 1 1 d
N26 N 0.04965(15) 0.11125(12) 0.23449(8) 0.0213(4) Uani 1 1 d
N35 N -0.00823(18) 0.86453(13) 0.10679(9) 0.0341(4) Uani 1 1 d
N39 N 0.27499(16) 0.63019(12) -0.12603(8) 0.0261(4) Uani 1 1 d
N41 N 0.19335(17) 0.44301(12) 0.19223(8) 0.0286(4) Uani 1 1 d
N43 N 0.71668(19) 0.11112(15) 0.06558(10) 0.0394(5) Uani 1 1 d
C2 C 0.4061(2) 0.07892(16) 0.06868(11) 0.0286(5) Uani 1 1 d
C3 C 0.48692(18) 0.15810(14) 0.06515(9) 0.0226(4) Uani 1 1 d
C4 C 0.45213(18) 0.25053(14) 0.06033(9) 0.0199(4) Uani 1 1 d
H4 H 0.5191(19) 0.2975(14) 0.0521(10) 0.021(5) Uiso 1 1 d
C5 C 0.33339(17) 0.28972(13) 0.06842(9) 0.0176(4) Uani 1 1 d
C6 C 0.29406(17) 0.37854(13) 0.03891(9) 0.0168(4) Uani 1 1 d
C7 C 0.22302(17) 0.44806(13) 0.06746(9) 0.0178(4) Uani 1 1 d
C8 C 0.21143(16) 0.53052(13) 0.02856(9) 0.0170(4) Uani 1 1 d
C9 C 0.27353(17) 0.51304(13) -0.02709(9) 0.0177(4) Uani 1 1 d
C10 C 0.32325(16) 0.42153(13) -0.02186(9) 0.0175(4) Uani 1 1 d
C11 C 0.38480(16) 0.37326(13) -0.07013(9) 0.0173(4) Uani 1 1 d
C12 C 0.47034(17) 0.42002(15) -0.10138(9) 0.0195(4) Uani 1 1 d
H12 H 0.4864(19) 0.4859(16) -0.0922(11) 0.026(6) Uiso 1 1 d
C13 C 0.53105(18) 0.37399(15) -0.14550(9) 0.0209(4) Uani 1 1 d
H13 H 0.5937(19) 0.4069(14) -0.1637(10) 0.021(5) Uiso 1 1 d
C14 C 0.50755(17) 0.27759(14) -0.16190(9) 0.0197(4) Uani 1 1 d
C15 C 0.41843(18) 0.23090(15) -0.13222(9) 0.0210(4) Uani 1 1 d
H15 H 0.396(2) 0.1653(16) -0.1446(11) 0.027(6) Uiso 1 1 d
C16 C 0.36010(18) 0.27798(14) -0.08767(9) 0.0187(4) Uani 1 1 d
H16 H 0.2958(19) 0.2441(14) -0.0690(10) 0.021(5) Uiso 1 1 d
C18 C 0.6669(2) 0.27859(18) -0.23025(11) 0.0287(5) Uani 1 1 d
H18A H 0.737(2) 0.2997(15) -0.1900(11) 0.027(6) Uiso 1 1 d
H18B H 0.638(2) 0.3375(17) -0.2603(12) 0.033(6) Uiso 1 1 d
H18C H 0.696(2) 0.2387(18) -0.2619(13) 0.047(7) Uiso 1 1 d
C19 C 0.5383(2) 0.13353(17) -0.22514(13) 0.0338(5) Uani 1 1 d
H19A H 0.440(3) 0.123(2) -0.2400(15) 0.061(8) Uiso 1 1 d
H19B H 0.581(2) 0.1191(18) -0.2629(14) 0.049(7) Uiso 1 1 d
H19C H 0.569(2) 0.0932(18) -0.1856(13) 0.043(7) Uiso 1 1 d
C20 C 0.26148(17) 0.24253(13) 0.11096(9) 0.0181(4) Uani 1 1 d
C21 C 0.31946(18) 0.19112(14) 0.17070(9) 0.0202(4) Uani 1 1 d
H21 H 0.4124(19) 0.1868(13) 0.1846(10) 0.018(5) Uiso 1 1 d
C22 C 0.25094(18) 0.14890(14) 0.21123(9) 0.0205(4) Uani 1 1 d
H22 H 0.2942(19) 0.1180(14) 0.2512(11) 0.022(5) Uiso 1 1 d
C23 C 0.11752(17) 0.15496(13) 0.19485(9) 0.0190(4) Uani 1 1 d
C24 C 0.05744(18) 0.20697(13) 0.13487(9) 0.0187(4) Uani 1 1 d
H24 H -0.032(2) 0.2082(14) 0.1220(10) 0.018(5) Uiso 1 1 d
C25 C 0.12819(18) 0.24906(14) 0.09470(9) 0.0189(4) Uani 1 1 d
H25 H 0.0838(18) 0.2828(14) 0.0501(10) 0.020(5) Uiso 1 1 d
C27 C 0.1092(2) 0.04209(15) 0.28628(10) 0.0241(4) Uani 1 1 d
H27A H 0.043(2) 0.0097(15) 0.3013(10) 0.024(5) Uiso 1 1 d
H27B H 0.156(2) -0.0034(16) 0.2642(11) 0.030(6) Uiso 1 1 d
H27C H 0.173(2) 0.0742(16) 0.3259(12) 0.033(6) Uiso 1 1 d
C28 C -0.08623(19) 0.12623(17) 0.22255(11) 0.0266(5) Uani 1 1 d
H28A H -0.115(2) 0.1011(16) 0.2599(13) 0.037(6) Uiso 1 1 d
H28B H -0.109(2) 0.1953(17) 0.2168(11) 0.034(6) Uiso 1 1 d
H28C H -0.134(2) 0.0965(16) 0.1808(12) 0.032(6) Uiso 1 1 d
C29 C 0.15110(17) 0.61732(13) 0.04335(9) 0.0177(4) Uani 1 1 d
C30 C 0.19683(19) 0.70727(14) 0.03294(9) 0.0210(4) Uani 1 1 d
H30 H 0.270(2) 0.7142(16) 0.0144(11) 0.036(6) Uiso 1 1 d
C31 C 0.14653(19) 0.78843(15) 0.05365(9) 0.0229(4) Uani 1 1 d
H31 H 0.185(2) 0.8495(16) 0.0492(11) 0.028(6) Uiso 1 1 d
C32 C 0.04460(18) 0.78357(15) 0.08612(10) 0.0238(4) Uani 1 1 d
C33 C -0.00442(19) 0.69385(15) 0.09456(10) 0.0239(4) Uani 1 1 d
H33 H -0.078(2) 0.6875(14) 0.1111(10) 0.023(5) Uiso 1 1 d
C34 C 0.04717(17) 0.61341(15) 0.07397(9) 0.0207(4) Uani 1 1 d
H34 H 0.010(2) 0.5536(16) 0.0797(11) 0.027(6) Uiso 1 1 d
C36 C 0.0439(3) 0.95626(18) 0.09600(15) 0.0428(6) Uani 1 1 d
H36A H 0.128(3) 0.9712(19) 0.1305(15) 0.056(8) Uiso 1 1 d
H36B H 0.058(3) 0.9609(19) 0.0504(15) 0.054(8) Uiso 1 1 d
H36C H -0.017(3) 1.007(2) 0.1027(13) 0.054(8) Uiso 1 1 d
C37 C -0.0708(3) 0.8607(2) 0.16372(15) 0.0428(7) Uani 1 1 d
H37A H -0.118(3) 0.8041(19) 0.1673(13) 0.047(7) Uiso 1 1 d
H37B H -0.119(3) 0.915(2) 0.1656(17) 0.082(11) Uiso 1 1 d
H37C H 0.002(3) 0.858(2) 0.2135(19) 0.089(11) Uiso 1 1 d
C38 C 0.27406(17) 0.57743(13) -0.08204(9) 0.0192(4) Uani 1 1 d
C40 C 0.20400(17) 0.44383(13) 0.13612(9) 0.0196(4) Uani 1 1 d
C42 C 0.6144(2) 0.13248(15) 0.06445(10) 0.0270(5) Uani 1 1 d

loop_
_atom_site_aniso_label
_atom_site_aniso_U_11
_atom_site_aniso_U_22
_atom_site_aniso_U_33
_atom_site_aniso_U_23
_atom_site_aniso_U_13
_atom_site_aniso_U_12
N1 0.0569(14) 0.0291(12) 0.0546(13) -0.0084(9) 0.0298(11) -0.0078(10)
N17 0.0217(8) 0.0309(10) 0.0248(8) -0.0040(7) 0.0126(7) 0.0016(8)
N26 0.0198(8) 0.0259(9) 0.0193(8) 0.0061(7) 0.0071(6) 0.0001(7)
N35 0.0440(12) 0.0288(11) 0.0334(10) -0.0036(8) 0.0171(8) 0.0094(9)
N39 0.0323(10) 0.0262(10) 0.0220(8) -0.0011(7) 0.0107(7) -0.0060(8)
N41 0.0386(10) 0.0278(10) 0.0231(9) 0.0008(7) 0.0148(7) 0.0065(8)
N43 0.0333(11) 0.0531(13) 0.0336(10) 0.0009(9) 0.0113(8) 0.0115(10)
C2 0.0344(12) 0.0246(12) 0.0300(11) -0.0017(9) 0.0139(9) 0.0014(10)
C3 0.0225(10) 0.0252(11) 0.0217(9) 0.0012(8) 0.0087(8) -0.0004(9)
C4 0.0208(9) 0.0229(11) 0.0168(9) -0.0003(8) 0.0060(7) -0.0024(8)
C5 0.0176(9) 0.0190(10) 0.0168(8) -0.0033(7) 0.0055(7) -0.0027(8)
C6 0.0138(8) 0.0195(10) 0.0176(8) -0.0034(7) 0.0051(7) -0.0038(7)
C7 0.0170(9) 0.0195(10) 0.0182(8) -0.0020(7) 0.0066(7) -0.0024(8)
C8 0.0159(9) 0.0185(10) 0.0169(8) -0.0037(7) 0.0042(7) -0.0025(7)
C9 0.0174(9) 0.0203(10) 0.0158(8) -0.0022(7) 0.0049(7) -0.0050(8)
C10 0.0141(9) 0.0223(10) 0.0166(8) -0.0036(7) 0.0046(7) -0.0053(8)
C11 0.0146(9) 0.0236(11) 0.0144(8) 0.0003(7) 0.0045(7) -0.0001(8)
C12 0.0179(9) 0.0214(11) 0.0195(9) -0.0014(8) 0.0050(7) -0.0017(8)
C13 0.0153(9) 0.0291(11) 0.0197(9) -0.0009(8) 0.0066(7) -0.0037(8)
C14 0.0158(9) 0.0270(11) 0.0170(8) -0.0018(7) 0.0048(7) 0.0030(8)
C15 0.0208(10) 0.0217(11) 0.0215(9) -0.0002(8) 0.0069(7) -0.0005(8)
C16 0.0177(9) 0.0214(10) 0.0181(8) 0.0011(7) 0.0063(7) 0.0004(8)
C18 0.0211(10) 0.0449(14) 0.0233(10) -0.0051(10) 0.0117(9) -0.0027(10)
C19 0.0405(14) 0.0309(13) 0.0364(12) -0.0053(10) 0.0216(11) 0.0056(11)
C20 0.0182(9) 0.0186(10) 0.0189(9) -0.0039(7) 0.0069(7) -0.0016(8)
C21 0.0153(9) 0.0239(11) 0.0211(9) -0.0001(8) 0.0040(7) -0.0001(8)
C22 0.0202(10) 0.0227(10) 0.0177(9) 0.0014(8) 0.0028(7) 0.0012(8)
C23 0.0204(9) 0.0190(10) 0.0185(9) -0.0003(7) 0.0068(7) -0.0005(8)
C24 0.0156(9) 0.0216(10) 0.0193(9) 0.0011(7) 0.0050(7) -0.0005(8)
C25 0.0193(9) 0.0200(10) 0.0173(9) 0.0005(7) 0.0042(7) -0.0008(8)
C27 0.0267(11) 0.0247(11) 0.0217(10) 0.0069(8) 0.0077(8) -0.0013(10)
C28 0.0208(10) 0.0343(13) 0.0272(11) 0.0095(10) 0.0106(8) 0.0012(10)
C29 0.0176(9) 0.0203(10) 0.0150(8) -0.0012(7) 0.0037(7) -0.0005(8)
C30 0.0220(10) 0.0243(11) 0.0177(9) -0.0016(7) 0.0067(7) -0.0016(8)
C31 0.0268(11) 0.0205(11) 0.0210(9) -0.0019(8) 0.0043(8) -0.0007(9)
C32 0.0227(10) 0.0283(12) 0.0195(9) -0.0034(8) 0.0031(8) 0.0059(9)
C33 0.0179(10) 0.0328(12) 0.0220(9) -0.0019(8) 0.0067(8) 0.0009(9)
C34 0.0166(9) 0.0253(11) 0.0203(9) 0.0000(8) 0.0043(7) -0.0010(8)
C36 0.0609(18) 0.0263(14) 0.0469(15) -0.0027(11) 0.0241(14) 0.0103(13)
C37 0.0368(14) 0.0403(16) 0.0612(17) -0.0239(13) 0.0313(13) -0.0102(13)
C38 0.0196(9) 0.0204(10) 0.0189(9) -0.0054(8) 0.0073(7) -0.0039(8)
C40 0.0200(9) 0.0169(10) 0.0232(9) -0.0014(7) 0.0074(7) 0.0024(8)
C42 0.0286(11) 0.0312(12) 0.0226(10) -0.0004(8) 0.0089(8) 0.0050(10)

loop_
_atom_type_symbol
_atom_type_description
_atom_type_scat_dispersion_real
_atom_type_scat_dispersion_imag
_atom_type_scat_source
C C 0.0033 0.0016 'International Tables Vol C Tables 4.2.6.8 and 6.1.1.4'
H H 0.0000 0.0000 'International Tables Vol C Tables 4.2.6.8 and 6.1.1.4'
N N 0.0061 0.0033 'International Tables Vol C Tables 4.2.6.8 and 6.1.1.4'

loop_
_geom_angle_atom_site_label_1
_geom_angle_atom_site_label_2
_geom_angle_atom_site_label_3
_geom_angle
C14 N17 C18 120.38(18)
C14 N17 C19 120.87(17)
C18 N17 C19 118.50(17)
C23 N26 C27 120.39(16)
C23 N26 C28 120.86(16)
C27 N26 C28 118.56(16)
C32 N35 C36 119.31(19)
C32 N35 C37 120.2(2)
C36 N35 C37 114.86(19)
N1 C2 C3 176.1(2)
C4 C3 C2 126.15(18)
C4 C3 C42 119.71(18)
C2 C3 C42 114.11(18)
C3 C4 C5 126.95(18)
C3 C4 H4 115.9(11)
C5 C4 H4 117.1(11)
C6 C5 C20 120.12(16)
C6 C5 C4 119.04(16)
C20 C5 C4 120.63(17)
C5 C6 C7 125.46(16)
C5 C6 C10 127.89(16)
C7 C6 C10 106.51(16)
C8 C7 C40 123.53(17)
C8 C7 C6 109.80(15)
C40 C7 C6 123.90(17)
C7 C8 C9 106.55(16)
C7 C8 C29 125.60(16)
C9 C8 C29 127.84(16)
C10 C9 C38 125.30(16)
C10 C9 C8 110.14(15)
C38 C9 C8 124.38(17)
C9 C10 C6 106.99(15)
C9 C10 C11 127.82(16)
C6 C10 C11 125.04(17)
C16 C11 C12 116.85(16)
C16 C11 C10 121.40(16)
C12 C11 C10 121.75(17)
C13 C12 C11 121.85(19)
C13 C12 H12 119.1(12)
C11 C12 H12 119.0(12)
C12 C13 C14 120.97(18)
C12 C13 H13 119.9(12)
C14 C13 H13 119.1(12)
N17 C14 C13 121.03(17)
N17 C14 C15 121.56(18)
C13 C14 C15 117.39(17)
C16 C15 C14 120.61(19)
C16 C15 H15 119.6(13)
C14 C15 H15 119.8(12)
C15 C16 C11 122.28(18)
C15 C16 H16 118.8(12)
C11 C16 H16 118.9(12)
N17 C18 H18A 111.3(12)
N17 C18 H18B 113.9(13)
H18A C18 H18B 106.9(18)
N17 C18 H18C 110.2(15)
H18A C18 H18C 112.7(19)
H18B C18 H18C 101.6(19)
N17 C19 H19A 110.3(15)
N17 C19 H19B 106.5(15)
H19A C19 H19B 113(2)
N17 C19 H19C 110.1(15)
H19A C19 H19C 106(2)
H19B C19 H19C 111(2)
C21 C20 C25 117.25(16)
C21 C20 C5 122.35(17)
C25 C20 C5 120.38(17)
C22 C21 C20 121.82(17)
C22 C21 H21 118.6(11)
C20 C21 H21 119.5(11)
C21 C22 C23 121.02(17)
C21 C22 H22 118.3(13)
C23 C22 H22 120.7(13)
N26 C23 C22 120.80(17)
N26 C23 C24 121.27(16)
C22 C23 C24 117.92(16)
C25 C24 C23 120.19(17)
C25 C24 H24 121.3(12)
C23 C24 H24 118.4(12)
C24 C25 C20 121.82(17)
C24 C25 H25 119.5(11)
C20 C25 H25 118.6(11)
N26 C27 H27A 107.5(12)
N26 C27 H27B 108.3(12)
H27A C27 H27B 109.3(18)
N26 C27 H27C 110.7(12)
H27A C27 H27C 113.1(17)
H27B C27 H27C 107.9(17)
N26 C28 H28A 109.3(14)
N26 C28 H28B 112.1(13)
H28A C28 H28B 109.6(19)
N26 C28 H28C 113.5(13)
H28A C28 H28C 107.4(19)
H28B C28 H28C 104.8(18)
C30 C29 C34 116.77(17)
C30 C29 C8 122.94(16)
C34 C29 C8 120.14(16)
C31 C30 C29 122.23(18)
C31 C30 H30 117.1(14)
C29 C30 H30 120.4(14)
C30 C31 C32 120.53(19)
C30 C31 H31 120.4(13)
C32 C31 H31 118.9(13)
N35 C32 C33 121.03(18)
N35 C32 C31 121.44(19)
C33 C32 C31 117.50(18)
C34 C33 C32 121.32(18)
C34 C33 H33 117.9(13)
C32 C33 H33 120.6(13)
C33 C34 C29 121.60(19)
C33 C34 H34 118.7(13)
C29 C34 H34 119.7(13)
N35 C36 H36A 113.8(15)
N35 C36 H36B 110.8(16)
H36A C36 H36B 108(2)
N35 C36 H36C 108.8(15)
H36A C36 H36C 106(2)
H36B C36 H36C 109(2)
N35 C37 H37A 116.4(15)
N35 C37 H37B 112(2)
H37A C37 H37B 111(3)
N35 C37 H37C 109.1(18)
H37A C37 H37C 101(2)
H37B C37 H37C 106(3)
N39 C38 C9 179.3(2)
N41 C40 C7 176.9(2)
N43 C42 C3 178.2(2)

loop_
_geom_bond_atom_site_label_1
_geom_bond_atom_site_label_2
_geom_bond_distance
N1 C2 1.151(3)
N17 C14 1.368(2)
N17 C18 1.450(3)
N17 C19 1.459(3)
N26 C23 1.352(2)
N26 C27 1.457(2)
N26 C28 1.458(3)
N35 C32 1.387(3)
N35 C36 1.453(3)
N35 C37 1.454(3)
N39 C38 1.152(2)
N41 C40 1.149(2)
N43 C42 1.149(3)
C2 C3 1.437(3)
C3 C4 1.359(3)
C3 C42 1.439(3)
C4 C5 1.451(3)
C4 H4 1.03(2)
C5 C6 1.410(3)
C5 C20 1.445(2)
C6 C7 1.448(2)
C6 C10 1.454(2)
C7 C8 1.389(3)
C7 C40 1.430(2)
C8 C9 1.448(2)
C8 C29 1.455(3)
C9 C10 1.398(3)
C9 C38 1.423(3)
C10 C11 1.463(2)
C11 C16 1.402(3)
C11 C12 1.402(2)
C12 C13 1.380(3)
C12 H12 0.96(2)
C13 C14 1.411(3)
C13 H13 0.96(2)
C14 C15 1.414(3)
C15 C16 1.378(3)
C15 H15 0.98(2)
C16 H16 0.99(2)
C18 H18A 1.01(2)
C18 H18B 1.03(2)
C18 H18C 0.95(3)
C19 H19A 1.06(3)
C19 H19B 1.00(3)
C19 H19C 0.96(3)
C20 C21 1.408(3)
C20 C25 1.414(3)
C21 C22 1.359(3)
C21 H21 0.99(2)
C22 C23 1.415(3)
C22 H22 0.93(2)
C23 C24 1.422(3)
C24 C25 1.370(3)
C24 H24 0.95(2)
C25 H25 1.02(2)
C27 H27A 0.96(2)
C27 H27B 0.99(2)
C27 H27C 1.02(2)
C28 H28A 0.94(2)
C28 H28B 1.01(2)
C28 H28C 0.97(2)
C29 C30 1.400(3)
C29 C34 1.408(3)
C30 C31 1.377(3)
C30 H30 0.96(2)
C31 C32 1.412(3)
C31 H31 0.97(2)
C32 C33 1.402(3)
C33 C34 1.374(3)
C33 H33 0.94(2)
C34 H34 0.96(2)
C36 H36A 1.03(3)
C36 H36B 0.96(3)
C36 H36C 1.01(3)
C37 H37A 0.96(3)
C37 H37B 0.94(3)
C37 H37C 1.11(4)

loop_
_geom_torsion_atom_site_label_1
_geom_torsion_atom_site_label_2
_geom_torsion_atom_site_label_3
_geom_torsion_atom_site_label_4
_geom_torsion
N1 C2 C3 C4 165(3)
N1 C2 C3 C42 -12(3)
C2 C3 C4 C5 10.3(3)
C42 C3 C4 C5 -172.09(17)
C3 C4 C5 C6 -157.96(18)
C3 C4 C5 C20 27.2(3)
C20 C5 C6 C7 28.2(3)
C4 C5 C6 C7 -146.63(18)
C20 C5 C6 C10 -156.75(17)
C4 C5 C6 C10 28.4(3)
C5 C6 C7 C8 174.24(17)
C10 C6 C7 C8 -1.7(2)
C5 C6 C7 C40 12.6(3)
C10 C6 C7 C40 -163.34(17)
C40 C7 C8 C9 163.09(17)
C6 C7 C8 C9 1.37(19)
C40 C7 C8 C29 -15.4(3)
C6 C7 C8 C29 -177.10(16)
C7 C8 C9 C10 -0.5(2)
C29 C8 C9 C10 177.91(16)
C7 C8 C9 C38 174.69(17)
C29 C8 C9 C38 -6.9(3)
C38 C9 C10 C6 -175.68(17)
C8 C9 C10 C6 -0.53(19)
C38 C9 C10 C11 0.0(3)
C8 C9 C10 C11 175.14(17)
C5 C6 C10 C9 -174.47(17)
C7 C6 C10 C9 1.33(19)
C5 C6 C10 C11 9.7(3)
C7 C6 C10 C11 -174.49(16)
C9 C10 C11 C16 -138.40(19)
C6 C10 C11 C16 36.5(3)
C9 C10 C11 C12 41.1(3)
C6 C10 C11 C12 -143.93(18)
C16 C11 C12 C13 -2.2(3)
C10 C11 C12 C13 178.25(17)
C11 C12 C13 C14 1.1(3)
C18 N17 C14 C13 8.2(3)
C19 N17 C14 C13 -177.61(19)
C18 N17 C14 C15 -173.56(18)
C19 N17 C14 C15 0.7(3)
C12 C13 C14 N17 179.24(17)
C12 C13 C14 C15 0.9(3)
N17 C14 C15 C16 179.99(18)
C13 C14 C15 C16 -1.7(3)
C14 C15 C16 C11 0.5(3)
C12 C11 C16 C15 1.4(3)
C10 C11 C16 C15 -179.04(17)
C6 C5 C20 C21 -141.79(18)
C4 C5 C20 C21 32.9(3)
C6 C5 C20 C25 36.3(3)
C4 C5 C20 C25 -148.99(18)
C25 C20 C21 C22 0.3(3)
C5 C20 C21 C22 178.40(18)
C20 C21 C22 C23 0.0(3)
C27 N26 C23 C22 -12.3(3)
C28 N26 C23 C22 172.85(19)
C27 N26 C23 C24 166.58(18)
C28 N26 C23 C24 -8.3(3)
C21 C22 C23 N26 178.62(18)
C21 C22 C23 C24 -0.3(3)
N26 C23 C24 C25 -178.66(17)
C22 C23 C24 C25 0.3(3)
C23 C24 C25 C20 0.1(3)
C21 C20 C25 C24 -0.3(3)
C5 C20 C25 C24 -178.48(17)
C7 C8 C29 C30 142.43(19)
C9 C8 C29 C30 -35.7(3)
C7 C8 C29 C34 -33.0(3)
C9 C8 C29 C34 148.87(18)
C34 C29 C30 C31 2.3(3)
C8 C29 C30 C31 -173.27(17)
C29 C30 C31 C32 -0.6(3)
C36 N35 C32 C33 -178.9(2)
C37 N35 C32 C33 28.8(3)
C36 N35 C32 C31 -1.2(3)
C37 N35 C32 C31 -153.4(2)
C30 C31 C32 N35 -179.38(18)
C30 C31 C32 C33 -1.6(3)
N35 C32 C33 C34 179.76(18)
C31 C32 C33 C34 2.0(3)
C32 C33 C34 C29 -0.2(3)
C30 C29 C34 C33 -1.9(3)
C8 C29 C34 C33 173.78(17)
C10 C9 C38 N39 -129(19)
C8 C9 C38 N39 56(19)
C8 C7 C40 N41 -65(4)
C6 C7 C40 N41 94(4)
C4 C3 C42 N43 117(8)
C2 C3 C42 N43 -65(8)
